data_2207255
loop_
_publ_author_name
'Luo, Cheng-Cai'
'Zhang, Hua-Xing'
'Wu, Tian-Xing'

_publ_section_title
;
 (3<i>S</i>*,4<i>S</i>*)-1,3,4-Triphenylazetidin-2-one
;
_journal_issue 11
_journal_name_full 'Acta Crystallographica Section E'
_journal_page_first o3956
_journal_page_last o3957
_journal_paper_doi 10.1107/S1600536805035063
_journal_volume 61
_journal_year 2005
_chemical_formula_iupac 'C21 H17 N O '
_chemical_formula_moiety 'C21 H17 N O '
_chemical_formula_sum 'C21 H17 N O'
_chemical_formula_weight 299.37
_space_group_IT_number 14
_symmetry_cell_setting monoclinic
_symmetry_space_group_name_Hall '-P 2ybc'
_symmetry_space_group_name_H-M 'P 1 21/c 1'
_cell_angle_alpha 90.0000
_cell_angle_beta 100.614(14)
_cell_angle_gamma 90.0000
_cell_formula_units_Z 4
_cell_length_a 9.016(3)
_cell_length_b 8.752(3)
_cell_length_c 20.664(8)
_cell_measurement_reflns_used 11258
_cell_measurement_temperature 296.0(10)
_cell_measurement_theta_max 27.5
_cell_measurement_theta_min 3.1
_cell_volume 1602.7(10)
_computing_cell_refinement PROCESS-AUTO
_computing_data_collection 'PROCESS-AUTO (Rigaku,1998)'
_computing_data_reduction 'CrystalStructure (Rigaku/MSC, 2004)'
_computing_molecular_graphics 'Ortep-3 for Windows (Farrugia, 1997)'
_computing_publication_material 'CrystalStructure and  PLATON (Spek, 2003)'
_computing_structure_refinement 'CRYSTALS (Watkin et al., 1996)'
_computing_structure_solution 'SIR97 (Altomare et al., 1999)'
_diffrn_detector_area_resol_mean 10.00
_diffrn_measured_fraction_theta_full 0.996
_diffrn_measured_fraction_theta_max 0.996
_diffrn_measurement_device_type 'Rigaku R-AXIS RAPID'
_diffrn_measurement_method \w
_diffrn_radiation_type 'Mo K\a'
_diffrn_radiation_wavelength 0.71075
_diffrn_reflns_av_R_equivalents 0.030
_diffrn_reflns_limit_h_max 11
_diffrn_reflns_limit_h_min -11
_diffrn_reflns_limit_k_max 11
_diffrn_reflns_limit_k_min -11
_diffrn_reflns_limit_l_max 26
_diffrn_reflns_limit_l_min -26
_diffrn_reflns_number 15391
_diffrn_reflns_theta_full 27.48
_diffrn_reflns_theta_max 27.48
_exptl_absorpt_coefficient_mu 0.076
_exptl_absorpt_correction_type none
_exptl_crystal_colour colorless
_exptl_crystal_density_diffrn 1.241
_exptl_crystal_density_method 'not measured'
_exptl_crystal_description platelet
_exptl_crystal_F_000 632.00
_exptl_crystal_size_max 0.36
_exptl_crystal_size_mid 0.30
_exptl_crystal_size_min 0.12
_refine_diff_density_max 0.22
_refine_diff_density_min -0.18
_refine_ls_extinction_coef 52E1(3)
_refine_ls_extinction_method 'Larson (1970)'
_refine_ls_goodness_of_fit_ref 1.000
_refine_ls_hydrogen_treatment constr
_refine_ls_number_parameters 209
_refine_ls_number_reflns 3669
_refine_ls_R_factor_gt 0.0364
_refine_ls_shift/su_max 0.0000
_refine_ls_structure_factor_coef Fsqd
_refine_ls_weighting_details 'w = 1/[0.0001Fo^2^ + 1.1\s(Fo^2^)]/(4Fo^2^)'
_refine_ls_weighting_scheme calc
_refine_ls_wR_factor_ref 0.0773
_reflns_number_gt 2161
_reflns_number_total 3669
_reflns_threshold_expression F^2^>2.0\s(F^2^)
_cod_data_source_file hg6261.cif
_cod_data_source_block I
_cod_original_formula_sum 'C21 H17 N O '
_cod_database_code 2207255
_cod_database_fobs_code 2207255

loop_
_symmetry_equiv_pos_site_id
_symmetry_equiv_pos_as_xyz
1 +X,+Y,+Z
2 -X,1/2+Y,1/2-Z
3 -X,-Y,-Z
4 +X,1/2-Y,1/2+Z

loop_
_atom_site_label
_atom_site_fract_x
_atom_site_fract_y
_atom_site_fract_z
_atom_site_U_iso_or_equiv
_atom_site_adp_type
_atom_site_calc_flag
_atom_site_refinement_flags
_atom_site_occupancy
_atom_site_type_symbol
O1 0.01120(9) 0.42040(10) 0.15838(4) 0.0774(2) Uani d . 1.00 O
N1 0.17655(9) 0.63038(10) 0.17528(4) 0.0541(2) Uani d . 1.00 N
C1 0.07887(10) 0.59075(12) 0.25859(6) 0.0554(3) Uani d . 1.00 C
C2 0.19156(10) 0.71175(12) 0.23879(5) 0.0509(3) Uani d . 1.00 C
C3 0.07615(11) 0.52482(13) 0.19024(6) 0.0580(3) Uani d . 1.00 C
C4 0.12439(10) 0.48815(12) 0.31659(5) 0.0530(3) Uani d . 1.00 C
C5 0.22813(12) 0.37125(13) 0.31522(6) 0.0674(3) Uani d . 1.00 C
C6 0.26662(13) 0.27453(17) 0.36843(8) 0.0831(4) Uani d . 1.00 C
C7 0.20294(17) 0.29205(19) 0.42309(8) 0.0897(5) Uani d . 1.00 C
C8 0.10095(18) 0.4060(2) 0.42481(6) 0.0907(5) Uani d . 1.00 C
C9 0.06224(12) 0.50405(16) 0.37219(6) 0.0713(4) Uani d . 1.00 C
C10 0.34738(10) 0.72451(12) 0.27950(5) 0.0473(2) Uani d . 1.00 C
C11 0.46847(11) 0.64163(12) 0.26606(6) 0.0572(3) Uani d . 1.00 C
C12 0.60986(12) 0.65953(13) 0.30504(6) 0.0672(3) Uani d . 1.00 C
C13 0.63073(12) 0.75786(16) 0.35743(6) 0.0738(4) Uani d . 1.00 C
C14 0.51054(12) 0.84009(16) 0.37152(6) 0.0728(4) Uani d . 1.00 C
C15 0.36935(12) 0.82405(12) 0.33245(5) 0.0586(3) Uani d . 1.00 C
C16 0.21990(11) 0.67543(12) 0.11622(5) 0.0533(3) Uani d . 1.00 C
C17 0.16952(12) 0.59697(14) 0.05786(6) 0.0643(3) Uani d . 1.00 C
C18 0.21041(13) 0.64842(17) 0.00057(6) 0.0765(4) Uani d . 1.00 C
C19 0.30166(13) 0.77446(18) 0.00051(6) 0.0802(4) Uani d . 1.00 C
C20 0.35196(13) 0.85077(16) 0.05836(6) 0.0767(4) Uani d . 1.00 C
C21 0.31217(12) 0.80129(13) 0.11619(6) 0.0653(3) Uani d . 1.00 C
H1 -0.0188 0.6377 0.2606 0.066 Uiso c R 1.00 H
H2 0.1447 0.8129 0.2323 0.060 Uiso c R 1.00 H
H5 0.2747 0.3598 0.2762 0.082 Uiso c R 1.00 H
H6 0.3388 0.1917 0.3665 0.099 Uiso c R 1.00 H
H7 0.2311 0.2240 0.4610 0.106 Uiso c R 1.00 H
H8 0.0542 0.4176 0.4637 0.111 Uiso c R 1.00 H
H9 -0.0105 0.5864 0.3741 0.087 Uiso c R 1.00 H
H11 0.4538 0.5707 0.2287 0.068 Uiso c R 1.00 H
H12 0.6957 0.6010 0.2952 0.080 Uiso c R 1.00 H
H13 0.7312 0.7699 0.3846 0.086 Uiso c R 1.00 H
H14 0.5254 0.9096 0.4093 0.086 Uiso c R 1.00 H
H15 0.2838 0.8837 0.3418 0.070 Uiso c R 1.00 H
H17 0.1049 0.5069 0.0578 0.075 Uiso c R 1.00 H
H18 0.1754 0.5934 -0.0407 0.091 Uiso c R 1.00 H
H19 0.3280 0.8107 -0.0408 0.097 Uiso c R 1.00 H
H20 0.4185 0.9394 0.0589 0.092 Uiso c R 1.00 H
H21 0.3475 0.8557 0.1576 0.077 Uiso c R 1.00 H

loop_
_atom_site_aniso_label
_atom_site_aniso_U_11
_atom_site_aniso_U_22
_atom_site_aniso_U_33
_atom_site_aniso_U_12
_atom_site_aniso_U_13
_atom_site_aniso_U_23
O1 0.0775(5) 0.0834(6) 0.0658(5) -0.0284(4) -0.0008(4) -0.0115(4)
N1 0.0562(4) 0.0579(5) 0.0460(5) -0.0057(4) 0.0034(4) -0.0048(4)
C1 0.0412(5) 0.0660(7) 0.0583(7) 0.0003(4) 0.0072(4) -0.0048(5)
C2 0.0525(5) 0.0500(6) 0.0488(6) 0.0043(4) 0.0057(4) -0.0047(5)
C3 0.0476(5) 0.0662(8) 0.0562(7) -0.0048(5) -0.0012(4) -0.0030(6)
C4 0.0440(5) 0.0613(7) 0.0534(6) -0.0102(5) 0.0081(4) -0.0083(5)
C5 0.0649(6) 0.0698(8) 0.0697(8) 0.0017(6) 0.0181(5) 0.0016(7)
C6 0.0812(8) 0.0700(9) 0.0951(11) 0.0004(7) 0.0081(8) 0.0119(8)
C7 0.1071(10) 0.0870(11) 0.0701(10) -0.0222(9) 0.0030(8) 0.0155(8)
C8 0.1110(11) 0.1043(12) 0.0611(9) -0.0192(9) 0.0275(8) -0.0034(9)
C9 0.0693(7) 0.0828(9) 0.0647(8) -0.0050(6) 0.0200(6) -0.0106(7)
C10 0.0501(5) 0.0486(6) 0.0432(5) -0.0043(4) 0.0082(4) 0.0025(5)
C11 0.0552(5) 0.0563(7) 0.0595(7) 0.0001(5) 0.0091(5) -0.0008(5)
C12 0.0523(6) 0.0697(8) 0.0787(9) 0.0013(5) 0.0098(5) 0.0142(7)
C13 0.0581(7) 0.0881(10) 0.0690(8) -0.0182(6) -0.0043(6) 0.0153(7)
C14 0.0767(7) 0.0851(9) 0.0531(7) -0.0237(7) 0.0024(6) -0.0080(6)
C15 0.0604(6) 0.0638(7) 0.0524(7) -0.0073(5) 0.0128(5) -0.0060(5)
C16 0.0517(5) 0.0587(7) 0.0470(6) 0.0044(5) 0.0024(4) -0.0004(5)
C17 0.0655(6) 0.0704(8) 0.0526(7) 0.0012(5) -0.0005(5) -0.0062(6)
C18 0.0873(8) 0.0909(10) 0.0483(7) 0.0055(7) 0.0043(6) -0.0088(7)
C19 0.0895(8) 0.0979(11) 0.0550(8) 0.0067(8) 0.0177(6) 0.0083(8)
C20 0.0850(8) 0.0798(9) 0.0663(8) -0.0082(7) 0.0161(7) 0.0069(7)
C21 0.0745(7) 0.0684(8) 0.0514(7) -0.0079(6) 0.0078(5) -0.0018(6)

loop_
_atom_type_symbol
_atom_type_description
_atom_type_scat_dispersion_real
_atom_type_scat_dispersion_imag
_atom_type_scat_source
C C 0.003 0.002
;
International Tables for Crystallography
(1992, Vol. C, Tables 4.2.6.8 and 6.1.1.4)
;
H H 0.000 0.000
;
International Tables for Crystallography
(1992, Vol. C, Table 6.1.1.4)
;
O O 0.011 0.006
;
International Tables for Crystallography
(1992, Vol. C, Tables 4.2.6.8 and 6.1.1.4)
;
N N 0.006 0.003
;
International Tables for Crystallography
(1992, Vol. C, Tables 4.2.6.8 and 6.1.1.4)
;

loop_
_geom_angle_atom_site_label_1
_geom_angle_atom_site_label_2
_geom_angle_atom_site_label_3
_geom_angle
_geom_angle_publ_flag
C2 N1 C3 94.64(8) y
C2 N1 C16 129.93(8) y
C3 N1 C16 133.43(8) y
C2 C1 C3 85.10(8) ?
C2 C1 C4 121.22(7) ?
C3 C1 C4 118.16(9) ?
N1 C2 C1 87.06(7) ?
N1 C2 C10 117.15(8) ?
C1 C2 C10 119.11(8) ?
O1 C3 N1 131.30(11) ?
O1 C3 C1 135.52(11) ?
N1 C3 C1 93.18(8) ?
C1 C4 C5 120.85(10) ?
C1 C4 C9 121.04(10) ?
C5 C4 C9 118.09(10) ?
C4 C5 C6 120.43(12) ?
C5 C6 C7 120.48(13) ?
C6 C7 C8 119.50(14) ?
C7 C8 C9 120.63(14) ?
C4 C9 C8 120.86(12) ?
C2 C10 C11 122.72(9) ?
C2 C10 C15 118.18(9) ?
C11 C10 C15 119.10(8) ?
C10 C11 C12 120.03(10) ?
C11 C12 C13 120.57(11) ?
C12 C13 C14 119.83(10) ?
C13 C14 C15 119.96(11) ?
C10 C15 C14 120.50(10) ?
N1 C16 C17 121.10(9) ?
N1 C16 C21 119.24(9) ?
C17 C16 C21 119.65(10) ?
C16 C17 C18 119.17(11) ?
C17 C18 C19 121.13(12) ?
C18 C19 C20 119.43(13) ?
C19 C20 C21 120.35(12) ?
C16 C21 C20 120.26(11) ?
C2 C1 H1 111.0 ?
C3 C1 H1 109.8 ?
C4 C1 H1 109.5 ?
N1 C2 H2 110.3 ?
C1 C2 H2 111.2 ?
C10 C2 H2 110.2 ?
C4 C5 H5 118.9 ?
C6 C5 H5 120.6 ?
C5 C6 H6 119.5 ?
C7 C6 H6 120.0 ?
C6 C7 H7 120.4 ?
C8 C7 H7 120.1 ?
C7 C8 H8 119.5 ?
C9 C8 H8 119.9 ?
C4 C9 H9 119.1 ?
C8 C9 H9 120.0 ?
C10 C11 H11 119.6 ?
C12 C11 H11 120.4 ?
C11 C12 H12 119.8 ?
C13 C12 H12 119.6 ?
C12 C13 H13 120.0 ?
C14 C13 H13 120.2 ?
C13 C14 H14 119.7 ?
C15 C14 H14 120.3 ?
C10 C15 H15 119.3 ?
C14 C15 H15 120.2 ?
C16 C17 H17 119.9 ?
C18 C17 H17 120.9 ?
C17 C18 H18 119.5 ?
C19 C18 H18 119.3 ?
C18 C19 H19 120.1 ?
C20 C19 H19 120.5 ?
C19 C20 H20 119.9 ?
C21 C20 H20 119.7 ?
C16 C21 H21 119.1 ?
C20 C21 H21 120.6 ?

loop_
_geom_bond_atom_site_label_1
_geom_bond_atom_site_label_2
_geom_bond_distance
_geom_bond_publ_flag
O1 C3 1.2122(14) y
N1 C2 1.4773(13) y
N1 C3 1.3681(14) y
N1 C16 1.4048(14) y
C1 C2 1.5730(15) ?
C1 C3 1.5217(17) ?
C1 C4 1.4933(15) ?
C2 C10 1.5029(12) ?
C4 C5 1.3900(15) ?
C4 C9 1.3750(16) ?
C5 C6 1.380(2) ?
C6 C7 1.367(2) ?
C7 C8 1.361(2) ?
C8 C9 1.379(2) ?
C10 C11 1.3809(14) ?
C10 C15 1.3840(14) ?
C11 C12 1.3857(14) ?
C12 C13 1.3686(17) ?
C13 C14 1.3760(18) ?
C14 C15 1.3833(14) ?
C16 C17 1.3894(15) ?
C16 C21 1.3805(16) ?
C17 C18 1.3787(18) ?
C18 C19 1.376(2) ?
C19 C20 1.3715(19) ?
C20 C21 1.3792(19) ?
C1 H1 0.980 ?
C2 H2 0.980 ?
C5 H5 0.980 ?
C6 H6 0.980 ?
C7 H7 0.980 ?
C8 H8 0.980 ?
C9 H9 0.980 ?
C11 H11 0.980 ?
C12 H12 0.980 ?
C13 H13 0.980 ?
C14 H14 0.980 ?
C15 H15 0.980 ?
C17 H17 0.980 ?
C18 H18 0.980 ?
C19 H19 0.980 ?
C20 H20 0.980 ?
C21 H21 0.980 ?

loop_
_cod_related_entry_id
_cod_related_entry_database
_cod_related_entry_code
1 ChemSpider 385870
